data_4304156
loop_
_publ_author_name
'Mai Kotera'
'Yusuke Sekioka'
'Takayoshi Suzuki'

_publ_section_title
;
Structural Versatility of 5-Methyltetrazolato Complexes of
(\h5-Pentamethylcyclopentadienyl)iridium(III) Incorporating
2,2'-Bipyridine, N,N-Dimethyldithiocarbamate, or 2-Pyridinethiolate Ligands
;
_journal_name_full 'Inorganic Chemistry'
_journal_page_first 3498
_journal_page_last 3508
_journal_paper_doi 10.1021/ic701631k
_journal_volume 47
_journal_year 2008
_chemical_formula_moiety 'C22 H26 Ir N6 1+, F6 P 1-'
_chemical_formula_sum 'C22 H26 F6 Ir N6 P'
_chemical_formula_weight 711.66
_chemical_name_systematic
; 
(2,2'-Bipyridine)(5-methyltetrazolato-\kN^2^)
(\h^5^-pentamethylcyclopentadienyl)iridium(III) Hexafluorophosphate 
;
_space_group_IT_number 14
_symmetry_cell_setting monoclinic
_symmetry_Int_Tables_number 14
_symmetry_space_group_name_Hall '-P 2yn'
_symmetry_space_group_name_H-M 'P 1 21/n 1'
_atom_sites_solution_hydrogens geom
_atom_sites_solution_primary direct
_atom_sites_solution_secondary difmap
_audit_creation_method SHELXL-97
_cell_angle_alpha 90.00
_cell_angle_beta 93.760(2)
_cell_angle_gamma 90.00
_cell_formula_units_Z 4
_cell_length_a 8.8503(7)
_cell_length_b 28.408(2)
_cell_length_c 9.8675(5)
_cell_measurement_reflns_used 11404
_cell_measurement_temperature 200(2)
_cell_measurement_theta_max 27.5
_cell_measurement_theta_min 3.1
_cell_volume 2475.5(3)
_computing_cell_refinement PROCESS-AUTO
_computing_data_collection PROCESS-AUTO
_computing_data_reduction 'CrystalStructure 3.8'
_computing_molecular_graphics 'ORTEP-3 for win'
_computing_publication_material SHELXL-97
_computing_structure_refinement SHELXL-97
_computing_structure_solution 'DIRDIF99 (PATTY)'
_diffrn_ambient_temperature 200(2)
_diffrn_detector_area_resol_mean 10.00
_diffrn_measured_fraction_theta_full 0.980
_diffrn_measured_fraction_theta_max 0.980
_diffrn_measurement_device_type 'Rigaku RAXIS-RAPID'
_diffrn_measurement_method \w
_diffrn_radiation_monochromator graphite
_diffrn_radiation_source 'fine-focus sealed tube'
_diffrn_radiation_type 'Mo K\a'
_diffrn_radiation_wavelength 0.71075
_diffrn_reflns_av_R_equivalents 0.0323
_diffrn_reflns_av_sigmaI/netI 0.0278
_diffrn_reflns_limit_h_max 11
_diffrn_reflns_limit_h_min -10
_diffrn_reflns_limit_k_max 36
_diffrn_reflns_limit_k_min -36
_diffrn_reflns_limit_l_max 12
_diffrn_reflns_limit_l_min -12
_diffrn_reflns_number 22766
_diffrn_reflns_theta_full 27.49
_diffrn_reflns_theta_max 27.49
_diffrn_reflns_theta_min 3.08
_exptl_absorpt_coefficient_mu 5.527
_exptl_absorpt_correction_T_max 0.4911
_exptl_absorpt_correction_T_min 0.3387
_exptl_absorpt_correction_type multi-scan
_exptl_absorpt_process_details
;
    Higashi, T. (1995). Program for Absorption Correction.
    Rigaku Corporation, Tokyo, Japan.
;
_exptl_crystal_colour yellow
_exptl_crystal_density_diffrn 1.909
_exptl_crystal_density_method 'not measured'
_exptl_crystal_description prism
_exptl_crystal_F_000 1384
_exptl_crystal_size_max 0.25
_exptl_crystal_size_mid 0.15
_exptl_crystal_size_min 0.15
_refine_diff_density_max 1.323
_refine_diff_density_min -0.986
_refine_diff_density_rms 0.134
_refine_ls_extinction_method none
_refine_ls_goodness_of_fit_ref 1.194
_refine_ls_hydrogen_treatment constr
_refine_ls_matrix_type full
_refine_ls_number_parameters 332
_refine_ls_number_reflns 5564
_refine_ls_number_restraints 0
_refine_ls_restrained_S_all 1.194
_refine_ls_R_factor_all 0.0370
_refine_ls_R_factor_gt 0.0298
_refine_ls_shift/su_max 0.002
_refine_ls_shift/su_mean 0.000
_refine_ls_structure_factor_coef Fsqd
_refine_ls_weighting_details 'calc w=1/[\s^2^(Fo^2^)+(0.0078P)^2^+11.1232P] where P=(Fo^2^+2Fc^2^)/3'
_refine_ls_weighting_scheme calc
_refine_ls_wR_factor_gt 0.0646
_refine_ls_wR_factor_ref 0.0724
_reflns_number_gt 4925
_reflns_number_total 5564
_reflns_threshold_expression 'I > 2\s(I)'
_cod_data_source_file ic701631k-file003_1.cif
_cod_data_source_block complex1
_cod_original_cell_volume 2475.6(3)
_cod_database_code 4304156

loop_
_symmetry_equiv_pos_as_xyz
'x, y, z'
'-x+1/2, y+1/2, -z+1/2'
'-x, -y, -z'
'x-1/2, -y-1/2, z-1/2'

loop_
_atom_site_label
_atom_site_type_symbol
_atom_site_fract_x
_atom_site_fract_y
_atom_site_fract_z
_atom_site_U_iso_or_equiv
_atom_site_adp_type
_atom_site_occupancy
_atom_site_symmetry_multiplicity
_atom_site_calc_flag
_atom_site_refinement_flags
_atom_site_disorder_assembly
_atom_site_disorder_group
Ir1 Ir 0.17567(2) 0.125045(6) 0.174839(17) 0.02422(6) Uani 1 1 d . . .
P1 P 0.74722(18) 0.17013(5) 0.78379(16) 0.0424(3) Uani 1 1 d . . .
F1 F 0.7204(8) 0.15200(16) 0.9296(5) 0.1030(19) Uani 1 1 d . . .
F2 F 0.5763(6) 0.1845(2) 0.7612(6) 0.1029(18) Uani 1 1 d . . .
F3 F 0.7774(8) 0.22034(15) 0.8432(7) 0.138(3) Uani 1 1 d . . .
F4 F 0.7082(7) 0.11930(17) 0.7307(6) 0.108(2) Uani 1 1 d . . .
F5 F 0.9142(5) 0.1543(2) 0.8067(8) 0.138(3) Uani 1 1 d . . .
F6 F 0.7682(10) 0.1866(3) 0.6391(7) 0.187(4) Uani 1 1 d . . .
N1 N 0.1746(5) 0.03632(14) 0.3491(4) 0.0303(9) Uani 1 1 d . . .
N2 N 0.2478(5) 0.06127(14) 0.2587(4) 0.0276(8) Uani 1 1 d . . .
N3 N 0.3808(5) 0.04257(16) 0.2379(5) 0.0368(10) Uani 1 1 d . . .
N4 N 0.3974(5) 0.00446(16) 0.3174(5) 0.0412(11) Uani 1 1 d . . .
N31 N 0.2162(5) 0.09561(13) -0.0141(4) 0.0269(8) Uani 1 1 d . . .
N40 N -0.0254(4) 0.08959(13) 0.1196(4) 0.0250(8) Uani 1 1 d . . .
C31 C 0.3472(6) 0.09935(18) -0.0728(5) 0.0345(11) Uani 1 1 d . . .
H31 H 0.4295 0.1149 -0.0252 0.041 Uiso 1 1 calc R . .
C32 C 0.3672(7) 0.0814(2) -0.2001(6) 0.0424(13) Uani 1 1 d . . .
H32 H 0.4615 0.0846 -0.2400 0.051 Uiso 1 1 calc R . .
C33 C 0.2483(8) 0.0587(2) -0.2680(6) 0.0482(15) Uani 1 1 d . . .
H33 H 0.2589 0.0466 -0.3566 0.058 Uiso 1 1 calc R . .
C34 C 0.1139(7) 0.05361(18) -0.2076(5) 0.0386(12) Uani 1 1 d . . .
H34 H 0.0313 0.0376 -0.2534 0.046 Uiso 1 1 calc R . .
C5 C 0.2715(6) 0.00173(17) 0.3833(5) 0.0334(11) Uani 1 1 d . . .
C6 C 0.2395(8) -0.0362(2) 0.4807(6) 0.0491(15) Uani 1 1 d . . .
H6A H 0.2238 -0.0660 0.4316 0.074 Uiso 1 1 calc R . .
H6B H 0.1482 -0.0283 0.5270 0.074 Uiso 1 1 calc R . .
H6C H 0.3255 -0.0394 0.5479 0.074 Uiso 1 1 calc R . .
C37 C -0.1645(6) 0.04378(17) -0.0471(5) 0.0373(12) Uani 1 1 d . . .
H37 H -0.1692 0.0285 -0.1329 0.045 Uiso 1 1 calc R . .
C38 C -0.2850(6) 0.04188(19) 0.0322(6) 0.0397(13) Uani 1 1 d . . .
H38 H -0.3750 0.0258 0.0016 0.048 Uiso 1 1 calc R . .
C39 C -0.2743(6) 0.06374(19) 0.1576(6) 0.0403(12) Uani 1 1 d . . .
H39 H -0.3566 0.0629 0.2146 0.048 Uiso 1 1 calc R . .
C40 C -0.1416(6) 0.08686(18) 0.1987(5) 0.0325(11) Uani 1 1 d . . .
H40 H -0.1330 0.1012 0.2858 0.039 Uiso 1 1 calc R . .
C11 C 0.0803(6) 0.19406(18) 0.2165(6) 0.0414(13) Uani 1 1 d . . .
C12 C 0.1417(7) 0.17275(19) 0.3401(6) 0.0419(13) Uani 1 1 d . . .
C13 C 0.3004(7) 0.16715(19) 0.3300(5) 0.0405(13) Uani 1 1 d . . .
C14 C 0.3371(6) 0.18269(18) 0.1993(6) 0.0372(12) Uani 1 1 d . . .
C15 C 0.1991(6) 0.19898(17) 0.1269(5) 0.0364(12) Uani 1 1 d . . .
C16 C -0.0782(8) 0.2095(2) 0.1885(9) 0.069(2) Uani 1 1 d . . .
H16A H -0.0900 0.2416 0.2229 0.104 Uiso 1 1 calc R . .
H16B H -0.1460 0.1882 0.2337 0.104 Uiso 1 1 calc R . .
H16C H -0.1036 0.2090 0.0904 0.104 Uiso 1 1 calc R . .
C17 C 0.0598(11) 0.1645(3) 0.4669(7) 0.080(3) Uani 1 1 d . . .
H17A H 0.0943 0.1348 0.5091 0.120 Uiso 1 1 calc R . .
H17B H -0.0495 0.1628 0.4435 0.120 Uiso 1 1 calc R . .
H17C H 0.0812 0.1905 0.5306 0.120 Uiso 1 1 calc R . .
C18 C 0.4100(10) 0.1481(3) 0.4375(8) 0.075(2) Uani 1 1 d . . .
H18A H 0.4388 0.1730 0.5027 0.113 Uiso 1 1 calc R . .
H18B H 0.5004 0.1365 0.3958 0.113 Uiso 1 1 calc R . .
H18C H 0.3627 0.1221 0.4847 0.113 Uiso 1 1 calc R . .
C19 C 0.4913(8) 0.1880(3) 0.1523(9) 0.069(2) Uani 1 1 d . . .
H19A H 0.5376 0.2167 0.1911 0.103 Uiso 1 1 calc R . .
H19B H 0.4858 0.1900 0.0530 0.103 Uiso 1 1 calc R . .
H19C H 0.5529 0.1607 0.1817 0.103 Uiso 1 1 calc R . .
C20 C 0.1864(10) 0.2200(2) -0.0127(6) 0.065(2) Uani 1 1 d . . .
H20A H 0.0803 0.2197 -0.0477 0.097 Uiso 1 1 calc R . .
H20B H 0.2473 0.2015 -0.0729 0.097 Uiso 1 1 calc R . .
H20C H 0.2235 0.2525 -0.0086 0.097 Uiso 1 1 calc R . .
C35 C 0.1001(5) 0.07215(15) -0.0785(4) 0.0256(9) Uani 1 1 d . . .
C36 C -0.0360(5) 0.06796(15) -0.0023(5) 0.0257(9) Uani 1 1 d . . .

loop_
_atom_site_aniso_label
_atom_site_aniso_U_11
_atom_site_aniso_U_22
_atom_site_aniso_U_33
_atom_site_aniso_U_23
_atom_site_aniso_U_13
_atom_site_aniso_U_12
Ir1 0.02437(10) 0.02457(9) 0.02384(9) -0.00498(6) 0.00245(6) -0.00498(7)
P1 0.0407(9) 0.0391(8) 0.0471(8) 0.0131(6) 0.0012(6) 0.0047(6)
F1 0.186(6) 0.067(3) 0.060(3) 0.016(2) 0.034(3) 0.044(3)
F2 0.061(3) 0.106(4) 0.139(5) -0.009(3) -0.018(3) 0.033(3)
F3 0.170(6) 0.033(2) 0.197(7) 0.019(3) -0.099(5) -0.010(3)
F4 0.144(5) 0.068(3) 0.107(4) -0.038(3) -0.025(4) 0.020(3)
F5 0.035(3) 0.111(4) 0.268(8) 0.095(5) 0.012(4) 0.020(3)
F6 0.242(9) 0.203(8) 0.130(5) 0.124(6) 0.116(6) 0.125(7)
N1 0.031(2) 0.034(2) 0.026(2) -0.0008(16) 0.0048(16) -0.0029(17)
N2 0.033(2) 0.027(2) 0.0227(19) -0.0030(14) -0.0021(16) -0.0027(16)
N3 0.021(2) 0.041(2) 0.049(3) 0.000(2) 0.0054(18) 0.0031(18)
N4 0.037(3) 0.042(3) 0.044(3) 0.000(2) -0.004(2) 0.004(2)
N31 0.033(2) 0.0247(19) 0.0234(19) 0.0000(14) 0.0013(16) -0.0030(16)
N40 0.022(2) 0.0233(18) 0.029(2) 0.0012(14) -0.0023(15) -0.0042(14)
C31 0.031(3) 0.038(3) 0.035(3) -0.004(2) 0.009(2) -0.003(2)
C32 0.044(3) 0.044(3) 0.041(3) -0.002(2) 0.019(3) 0.000(2)
C33 0.077(5) 0.040(3) 0.029(3) -0.008(2) 0.013(3) 0.000(3)
C34 0.051(3) 0.035(3) 0.030(3) -0.008(2) 0.001(2) -0.004(2)
C5 0.044(3) 0.032(2) 0.023(2) -0.0050(18) -0.006(2) -0.001(2)
C6 0.077(5) 0.038(3) 0.032(3) 0.002(2) -0.002(3) 0.003(3)
C37 0.045(3) 0.027(2) 0.037(3) 0.000(2) -0.016(2) -0.005(2)
C38 0.024(3) 0.037(3) 0.057(3) 0.010(2) -0.009(2) -0.011(2)
C39 0.028(3) 0.043(3) 0.049(3) 0.014(2) 0.002(2) -0.005(2)
C40 0.022(2) 0.037(3) 0.038(3) 0.002(2) 0.005(2) -0.003(2)
C11 0.037(3) 0.027(2) 0.061(4) -0.017(2) 0.004(3) -0.004(2)
C12 0.051(4) 0.038(3) 0.039(3) -0.020(2) 0.017(3) -0.011(2)
C13 0.047(3) 0.035(3) 0.038(3) -0.015(2) -0.009(2) -0.015(2)
C14 0.036(3) 0.030(3) 0.047(3) -0.014(2) 0.008(2) -0.014(2)
C15 0.044(3) 0.026(2) 0.039(3) -0.007(2) 0.003(2) -0.007(2)
C16 0.041(4) 0.049(4) 0.117(6) -0.030(4) -0.002(4) 0.010(3)
C17 0.108(7) 0.085(6) 0.053(4) -0.032(4) 0.045(4) -0.028(5)
C18 0.092(6) 0.061(4) 0.066(5) -0.009(4) -0.046(4) -0.003(4)
C19 0.044(4) 0.059(4) 0.106(6) -0.030(4) 0.024(4) -0.027(3)
C20 0.110(7) 0.037(3) 0.046(4) 0.008(3) -0.003(4) -0.016(4)
C35 0.031(3) 0.020(2) 0.026(2) -0.0008(16) 0.0002(18) -0.0001(17)
C36 0.027(2) 0.020(2) 0.029(2) 0.0027(17) -0.0049(18) 0.0003(17)

loop_
_atom_type_symbol
_atom_type_description
_atom_type_scat_dispersion_real
_atom_type_scat_dispersion_imag
_atom_type_scat_source
C C 0.0033 0.0016 'International Tables Vol C Tables 4.2.6.8 and 6.1.1.4'
H H 0.0000 0.0000 'International Tables Vol C Tables 4.2.6.8 and 6.1.1.4'
F F 0.0171 0.0103 'International Tables Vol C Tables 4.2.6.8 and 6.1.1.4'
Ir Ir -1.4442 7.9887 'International Tables Vol C Tables 4.2.6.8 and 6.1.1.4'
N N 0.0061 0.0033 'International Tables Vol C Tables 4.2.6.8 and 6.1.1.4'
P P 0.1023 0.0942 'International Tables Vol C Tables 4.2.6.8 and 6.1.1.4'

loop_
_geom_angle_atom_site_label_1
_geom_angle_atom_site_label_2
_geom_angle_atom_site_label_3
_geom_angle
_geom_angle_site_symmetry_1
_geom_angle_site_symmetry_3
_geom_angle_publ_flag
N2 Ir1 N40 85.27(15) . . ?
N2 Ir1 N31 86.57(14) . . ?
N40 Ir1 N31 76.57(15) . . ?
N2 Ir1 C12 107.6(2) . . ?
N40 Ir1 C12 110.01(19) . . ?
N31 Ir1 C12 164.57(19) . . ?
N2 Ir1 C15 154.47(18) . . ?
N40 Ir1 C15 120.24(18) . . ?
N31 Ir1 C15 99.69(17) . . ?
C12 Ir1 C15 64.9(2) . . ?
N2 Ir1 C14 115.48(19) . . ?
N40 Ir1 C14 159.22(19) . . ?
N31 Ir1 C14 104.45(18) . . ?
C12 Ir1 C14 64.3(2) . . ?
C15 Ir1 C14 39.0(2) . . ?
N2 Ir1 C11 145.23(19) . . ?
N40 Ir1 C11 98.57(18) . . ?
N31 Ir1 C11 128.04(19) . . ?
C12 Ir1 C11 38.6(2) . . ?
C15 Ir1 C11 38.2(2) . . ?
C14 Ir1 C11 64.1(2) . . ?
N2 Ir1 C13 94.04(18) . . ?
N40 Ir1 C13 146.19(19) . . ?
N31 Ir1 C13 137.21(19) . . ?
C12 Ir1 C13 38.3(2) . . ?
C15 Ir1 C13 64.6(2) . . ?
C14 Ir1 C13 38.0(2) . . ?
C11 Ir1 C13 63.9(2) . . ?
F6 P1 F5 93.0(4) . . ?
F6 P1 F3 92.4(5) . . ?
F5 P1 F3 94.2(4) . . ?
F6 P1 F1 177.7(5) . . ?
F5 P1 F1 88.3(4) . . ?
F3 P1 F1 89.3(3) . . ?
F6 P1 F4 90.5(4) . . ?
F5 P1 F4 88.2(4) . . ?
F3 P1 F4 176.2(4) . . ?
F1 P1 F4 87.7(3) . . ?
F6 P1 F2 87.8(4) . . ?
F5 P1 F2 178.2(3) . . ?
F3 P1 F2 87.4(3) . . ?
F1 P1 F2 90.8(3) . . ?
F4 P1 F2 90.2(3) . . ?
C5 N1 N2 103.1(4) . . ?
N3 N2 N1 111.5(4) . . ?
N3 N2 Ir1 123.0(3) . . ?
N1 N2 Ir1 125.3(3) . . ?
N2 N3 N4 107.4(4) . . ?
C5 N4 N3 105.7(4) . . ?
C31 N31 C35 119.5(4) . . ?
C31 N31 Ir1 124.0(3) . . ?
C35 N31 Ir1 116.6(3) . . ?
C40 N40 C36 119.0(4) . . ?
C40 N40 Ir1 123.5(3) . . ?
C36 N40 Ir1 117.5(3) . . ?
N31 C31 C32 122.3(5) . . ?
N31 C31 H31 118.9 . . ?
C32 C31 H31 118.9 . . ?
C33 C32 C31 118.6(5) . . ?
C33 C32 H32 120.7 . . ?
C31 C32 H32 120.7 . . ?
C32 C33 C34 119.8(5) . . ?
C32 C33 H33 120.1 . . ?
C34 C33 H33 120.1 . . ?
C33 C34 C35 119.2(5) . . ?
C33 C34 H34 120.4 . . ?
C35 C34 H34 120.4 . . ?
N4 C5 N1 112.3(5) . . ?
N4 C5 C6 124.1(5) . . ?
N1 C5 C6 123.6(5) . . ?
C5 C6 H6A 109.5 . . ?
C5 C6 H6B 109.5 . . ?
H6A C6 H6B 109.5 . . ?
C5 C6 H6C 109.5 . . ?
H6A C6 H6C 109.5 . . ?
H6B C6 H6C 109.5 . . ?
C38 C37 C36 119.7(5) . . ?
C38 C37 H37 120.1 . . ?
C36 C37 H37 120.1 . . ?
C37 C38 C39 119.0(5) . . ?
C37 C38 H38 120.5 . . ?
C39 C38 H38 120.5 . . ?
C38 C39 C40 118.9(5) . . ?
C38 C39 H39 120.5 . . ?
C40 C39 H39 120.5 . . ?
N40 C40 C39 121.9(5) . . ?
N40 C40 H40 119.1 . . ?
C39 C40 H40 119.1 . . ?
C15 C11 C12 108.4(5) . . ?
C15 C11 C16 125.8(6) . . ?
C12 C11 C16 125.8(6) . . ?
C15 C11 Ir1 70.2(3) . . ?
C12 C11 Ir1 69.6(3) . . ?
C16 C11 Ir1 127.2(4) . . ?
C13 C12 C11 107.9(5) . . ?
C13 C12 C17 124.9(6) . . ?
C11 C12 C17 126.6(6) . . ?
C13 C12 Ir1 71.9(3) . . ?
C11 C12 Ir1 71.7(3) . . ?
C17 C12 Ir1 129.0(4) . . ?
C14 C13 C12 108.3(5) . . ?
C14 C13 C18 125.6(6) . . ?
C12 C13 C18 126.1(6) . . ?
C14 C13 Ir1 70.7(3) . . ?
C12 C13 Ir1 69.8(3) . . ?
C18 C13 Ir1 125.1(4) . . ?
C13 C14 C15 108.2(5) . . ?
C13 C14 C19 126.0(6) . . ?
C15 C14 C19 125.3(6) . . ?
C13 C14 Ir1 71.3(3) . . ?
C15 C14 Ir1 70.1(3) . . ?
C19 C14 Ir1 130.9(4) . . ?
C11 C15 C14 107.2(5) . . ?
C11 C15 C20 126.5(6) . . ?
C14 C15 C20 126.2(6) . . ?
C11 C15 Ir1 71.6(3) . . ?
C14 C15 Ir1 70.9(3) . . ?
C20 C15 Ir1 125.8(4) . . ?
C11 C16 H16A 109.5 . . ?
C11 C16 H16B 109.5 . . ?
H16A C16 H16B 109.5 . . ?
C11 C16 H16C 109.5 . . ?
H16A C16 H16C 109.5 . . ?
H16B C16 H16C 109.5 . . ?
C12 C17 H17A 109.5 . . ?
C12 C17 H17B 109.5 . . ?
H17A C17 H17B 109.5 . . ?
C12 C17 H17C 109.5 . . ?
H17A C17 H17C 109.5 . . ?
H17B C17 H17C 109.5 . . ?
C13 C18 H18A 109.5 . . ?
C13 C18 H18B 109.5 . . ?
H18A C18 H18B 109.5 . . ?
C13 C18 H18C 109.5 . . ?
H18A C18 H18C 109.5 . . ?
H18B C18 H18C 109.5 . . ?
C14 C19 H19A 109.5 . . ?
C14 C19 H19B 109.5 . . ?
H19A C19 H19B 109.5 . . ?
C14 C19 H19C 109.5 . . ?
H19A C19 H19C 109.5 . . ?
H19B C19 H19C 109.5 . . ?
C15 C20 H20A 109.5 . . ?
C15 C20 H20B 109.5 . . ?
H20A C20 H20B 109.5 . . ?
C15 C20 H20C 109.5 . . ?
H20A C20 H20C 109.5 . . ?
H20B C20 H20C 109.5 . . ?
N31 C35 C34 120.6(5) . . ?
N31 C35 C36 115.1(4) . . ?
C34 C35 C36 124.3(4) . . ?
N40 C36 C37 121.5(5) . . ?
N40 C36 C35 114.2(4) . . ?
C37 C36 C35 124.4(4) . . ?

loop_
_geom_bond_atom_site_label_1
_geom_bond_atom_site_label_2
_geom_bond_distance
_geom_bond_site_symmetry_2
_geom_bond_publ_flag
Ir1 N2 2.075(4) . ?
Ir1 N40 2.086(4) . ?
Ir1 N31 2.096(4) . ?
Ir1 C12 2.156(5) . ?
Ir1 C15 2.166(5) . ?
Ir1 C14 2.176(5) . ?
Ir1 C11 2.184(5) . ?
Ir1 C13 2.184(5) . ?
P1 F6 1.526(5) . ?
P1 F5 1.547(5) . ?
P1 F3 1.558(5) . ?
P1 F1 1.561(5) . ?
P1 F4 1.567(5) . ?
P1 F2 1.569(5) . ?
N1 C5 1.333(6) . ?
N1 N2 1.340(5) . ?
N2 N3 1.319(6) . ?
N3 N4 1.339(6) . ?
N4 C5 1.328(7) . ?
N31 C31 1.333(6) . ?
N31 C35 1.348(6) . ?
N40 C40 1.334(6) . ?
N40 C36 1.348(6) . ?
C31 C32 1.379(7) . ?
C31 H31 0.9500 . ?
C32 C33 1.370(9) . ?
C32 H32 0.9500 . ?
C33 C34 1.372(8) . ?
C33 H33 0.9500 . ?
C34 C35 1.391(6) . ?
C34 H34 0.9500 . ?
C5 C6 1.484(7) . ?
C6 H6A 0.9800 . ?
C6 H6B 0.9800 . ?
C6 H6C 0.9800 . ?
C37 C38 1.365(8) . ?
C37 C36 1.377(7) . ?
C37 H37 0.9500 . ?
C38 C39 1.382(8) . ?
C38 H38 0.9500 . ?
C39 C40 1.383(7) . ?
C39 H39 0.9500 . ?
C40 H40 0.9500 . ?
C11 C15 1.424(8) . ?
C11 C12 1.436(8) . ?
C11 C16 1.478(8) . ?
C12 C13 1.424(8) . ?
C12 C17 1.505(8) . ?
C13 C14 1.420(8) . ?
C13 C18 1.492(8) . ?
C14 C15 1.449(8) . ?
C14 C19 1.478(8) . ?
C15 C20 1.499(8) . ?
C16 H16A 0.9800 . ?
C16 H16B 0.9800 . ?
C16 H16C 0.9800 . ?
C17 H17A 0.9800 . ?
C17 H17B 0.9800 . ?
C17 H17C 0.9800 . ?
C18 H18A 0.9800 . ?
C18 H18B 0.9800 . ?
C18 H18C 0.9800 . ?
C19 H19A 0.9800 . ?
C19 H19B 0.9800 . ?
C19 H19C 0.9800 . ?
C20 H20A 0.9800 . ?
C20 H20B 0.9800 . ?
C20 H20C 0.9800 . ?
C35 C36 1.466(7) . ?

loop_
_geom_torsion_atom_site_label_1
_geom_torsion_atom_site_label_2
_geom_torsion_atom_site_label_3
_geom_torsion_atom_site_label_4
_geom_torsion
_geom_torsion_site_symmetry_1
_geom_torsion_site_symmetry_2
_geom_torsion_site_symmetry_3
_geom_torsion_site_symmetry_4
_geom_torsion_publ_flag
C5 N1 N2 N3 0.7(5) . . . . ?
C5 N1 N2 Ir1 -173.3(3) . . . . ?
N40 Ir1 N2 N3 132.4(4) . . . . ?
N31 Ir1 N2 N3 55.6(4) . . . . ?
C12 Ir1 N2 N3 -118.1(4) . . . . ?
C15 Ir1 N2 N3 -49.8(6) . . . . ?
C14 Ir1 N2 N3 -48.7(4) . . . . ?
C11 Ir1 N2 N3 -129.3(4) . . . . ?
C13 Ir1 N2 N3 -81.5(4) . . . . ?
N40 Ir1 N2 N1 -54.2(3) . . . . ?
N31 Ir1 N2 N1 -131.0(4) . . . . ?
C12 Ir1 N2 N1 55.3(4) . . . . ?
C15 Ir1 N2 N1 123.6(5) . . . . ?
C14 Ir1 N2 N1 124.6(4) . . . . ?
C11 Ir1 N2 N1 44.0(5) . . . . ?
C13 Ir1 N2 N1 91.9(4) . . . . ?
N1 N2 N3 N4 -0.6(5) . . . . ?
Ir1 N2 N3 N4 173.6(3) . . . . ?
N2 N3 N4 C5 0.2(5) . . . . ?
N2 Ir1 N31 C31 -91.6(4) . . . . ?
N40 Ir1 N31 C31 -177.5(4) . . . . ?
C12 Ir1 N31 C31 65.3(9) . . . . ?
C15 Ir1 N31 C31 63.5(4) . . . . ?
C14 Ir1 N31 C31 23.9(4) . . . . ?
C11 Ir1 N31 C31 92.0(4) . . . . ?
C13 Ir1 N31 C31 0.7(5) . . . . ?
N2 Ir1 N31 C35 89.3(3) . . . . ?
N40 Ir1 N31 C35 3.3(3) . . . . ?
C12 Ir1 N31 C35 -113.9(7) . . . . ?
C15 Ir1 N31 C35 -115.7(3) . . . . ?
C14 Ir1 N31 C35 -155.3(3) . . . . ?
C11 Ir1 N31 C35 -87.1(4) . . . . ?
C13 Ir1 N31 C35 -178.5(3) . . . . ?
N2 Ir1 N40 C40 89.3(4) . . . . ?
N31 Ir1 N40 C40 176.9(4) . . . . ?
C12 Ir1 N40 C40 -17.7(4) . . . . ?
C15 Ir1 N40 C40 -89.6(4) . . . . ?
C14 Ir1 N40 C40 -87.7(6) . . . . ?
C11 Ir1 N40 C40 -55.9(4) . . . . ?
C13 Ir1 N40 C40 -0.9(6) . . . . ?
N2 Ir1 N40 C36 -89.8(3) . . . . ?
N31 Ir1 N40 C36 -2.2(3) . . . . ?
C12 Ir1 N40 C36 163.2(3) . . . . ?
C15 Ir1 N40 C36 91.3(4) . . . . ?
C14 Ir1 N40 C36 93.2(6) . . . . ?
C11 Ir1 N40 C36 125.0(3) . . . . ?
C13 Ir1 N40 C36 180.0(4) . . . . ?
C35 N31 C31 C32 2.3(7) . . . . ?
Ir1 N31 C31 C32 -176.9(4) . . . . ?
N31 C31 C32 C33 -0.3(8) . . . . ?
C31 C32 C33 C34 -1.2(9) . . . . ?
C32 C33 C34 C35 0.8(9) . . . . ?
N3 N4 C5 N1 0.3(6) . . . . ?
N3 N4 C5 C6 178.5(5) . . . . ?
N2 N1 C5 N4 -0.6(5) . . . . ?
N2 N1 C5 C6 -178.8(4) . . . . ?
C36 C37 C38 C39 -1.1(8) . . . . ?
C37 C38 C39 C40 0.0(8) . . . . ?
C36 N40 C40 C39 -2.0(7) . . . . ?
Ir1 N40 C40 C39 178.8(4) . . . . ?
C38 C39 C40 N40 1.6(8) . . . . ?
N2 Ir1 C11 C15 136.7(3) . . . . ?
N40 Ir1 C11 C15 -129.2(3) . . . . ?
N31 Ir1 C11 C15 -49.6(4) . . . . ?
C12 Ir1 C11 C15 119.4(5) . . . . ?
C14 Ir1 C11 C15 38.8(3) . . . . ?
C13 Ir1 C11 C15 81.3(3) . . . . ?
N2 Ir1 C11 C12 17.4(5) . . . . ?
N40 Ir1 C11 C12 111.4(3) . . . . ?
N31 Ir1 C11 C12 -168.9(3) . . . . ?
C15 Ir1 C11 C12 -119.4(5) . . . . ?
C14 Ir1 C11 C12 -80.6(3) . . . . ?
C13 Ir1 C11 C12 -38.1(3) . . . . ?
N2 Ir1 C11 C16 -102.7(7) . . . . ?
N40 Ir1 C11 C16 -8.7(7) . . . . ?
N31 Ir1 C11 C16 70.9(7) . . . . ?
C12 Ir1 C11 C16 -120.1(8) . . . . ?
C15 Ir1 C11 C16 120.5(8) . . . . ?
C14 Ir1 C11 C16 159.3(7) . . . . ?
C13 Ir1 C11 C16 -158.2(7) . . . . ?
C15 C11 C12 C13 3.5(6) . . . . ?
C16 C11 C12 C13 -174.9(5) . . . . ?
Ir1 C11 C12 C13 63.2(3) . . . . ?
C15 C11 C12 C17 174.8(5) . . . . ?
C16 C11 C12 C17 -3.6(9) . . . . ?
Ir1 C11 C12 C17 -125.5(6) . . . . ?
C15 C11 C12 Ir1 -59.8(3) . . . . ?
C16 C11 C12 Ir1 121.9(5) . . . . ?
N2 Ir1 C12 C13 73.6(3) . . . . ?
N40 Ir1 C12 C13 165.0(3) . . . . ?
N31 Ir1 C12 C13 -82.1(8) . . . . ?
C15 Ir1 C12 C13 -80.1(4) . . . . ?
C14 Ir1 C12 C13 -36.8(3) . . . . ?
C11 Ir1 C12 C13 -116.7(5) . . . . ?
N2 Ir1 C12 C11 -169.7(3) . . . . ?
N40 Ir1 C12 C11 -78.4(3) . . . . ?
N31 Ir1 C12 C11 34.6(9) . . . . ?
C15 Ir1 C12 C11 36.5(3) . . . . ?
C14 Ir1 C12 C11 79.9(3) . . . . ?
C13 Ir1 C12 C11 116.7(5) . . . . ?
N2 Ir1 C12 C17 -47.0(7) . . . . ?
N40 Ir1 C12 C17 44.3(7) . . . . ?
N31 Ir1 C12 C17 157.3(7) . . . . ?
C15 Ir1 C12 C17 159.2(8) . . . . ?
C14 Ir1 C12 C17 -157.4(8) . . . . ?
C11 Ir1 C12 C17 122.7(8) . . . . ?
C13 Ir1 C12 C17 -120.6(8) . . . . ?
C11 C12 C13 C14 -2.7(6) . . . . ?
C17 C12 C13 C14 -174.1(5) . . . . ?
Ir1 C12 C13 C14 60.5(3) . . . . ?
C11 C12 C13 C18 177.6(5) . . . . ?
C17 C12 C13 C18 6.1(9) . . . . ?
Ir1 C12 C13 C18 -119.3(6) . . . . ?
C11 C12 C13 Ir1 -63.1(3) . . . . ?
C17 C12 C13 Ir1 125.4(6) . . . . ?
N2 Ir1 C13 C14 127.6(3) . . . . ?
N40 Ir1 C13 C14 -144.9(3) . . . . ?
N31 Ir1 C13 C14 38.3(5) . . . . ?
C12 Ir1 C13 C14 -118.9(5) . . . . ?
C15 Ir1 C13 C14 -37.9(3) . . . . ?
C11 Ir1 C13 C14 -80.5(4) . . . . ?
N2 Ir1 C13 C12 -113.5(3) . . . . ?
N40 Ir1 C13 C12 -26.0(5) . . . . ?
N31 Ir1 C13 C12 157.2(3) . . . . ?
C15 Ir1 C13 C12 81.0(4) . . . . ?
C14 Ir1 C13 C12 118.9(5) . . . . ?
C11 Ir1 C13 C12 38.4(3) . . . . ?
N2 Ir1 C13 C18 7.1(6) . . . . ?
N40 Ir1 C13 C18 94.6(7) . . . . ?
N31 Ir1 C13 C18 -82.2(7) . . . . ?
C12 Ir1 C13 C18 120.6(7) . . . . ?
C15 Ir1 C13 C18 -158.4(7) . . . . ?
C14 Ir1 C13 C18 -120.5(8) . . . . ?
C11 Ir1 C13 C18 159.0(7) . . . . ?
C12 C13 C14 C15 0.8(5) . . . . ?
C18 C13 C14 C15 -179.4(5) . . . . ?
Ir1 C13 C14 C15 60.7(3) . . . . ?
C12 C13 C14 C19 172.6(5) . . . . ?
C18 C13 C14 C19 -7.6(9) . . . . ?
Ir1 C13 C14 C19 -127.5(5) . . . . ?
C12 C13 C14 Ir1 -59.9(3) . . . . ?
C18 C13 C14 Ir1 119.9(6) . . . . ?
N2 Ir1 C14 C13 -61.1(4) . . . . ?
N40 Ir1 C14 C13 115.6(5) . . . . ?
N31 Ir1 C14 C13 -154.2(3) . . . . ?
C12 Ir1 C14 C13 37.0(3) . . . . ?
C15 Ir1 C14 C13 118.2(5) . . . . ?
C11 Ir1 C14 C13 80.1(4) . . . . ?
N2 Ir1 C14 C15 -179.3(3) . . . . ?
N40 Ir1 C14 C15 -2.6(7) . . . . ?
N31 Ir1 C14 C15 87.6(3) . . . . ?
C12 Ir1 C14 C15 -81.2(3) . . . . ?
C11 Ir1 C14 C15 -38.0(3) . . . . ?
C13 Ir1 C14 C15 -118.2(5) . . . . ?
N2 Ir1 C14 C19 60.7(7) . . . . ?
N40 Ir1 C14 C19 -122.6(7) . . . . ?
N31 Ir1 C14 C19 -32.4(7) . . . . ?
C12 Ir1 C14 C19 158.8(7) . . . . ?
C15 Ir1 C14 C19 -120.0(8) . . . . ?
C11 Ir1 C14 C19 -158.0(7) . . . . ?
C13 Ir1 C14 C19 121.8(8) . . . . ?
C12 C11 C15 C14 -2.9(5) . . . . ?
C16 C11 C15 C14 175.4(5) . . . . ?
Ir1 C11 C15 C14 -62.3(3) . . . . ?
C12 C11 C15 C20 -179.3(5) . . . . ?
C16 C11 C15 C20 -0.9(8) . . . . ?
Ir1 C11 C15 C20 121.3(5) . . . . ?
C12 C11 C15 Ir1 59.4(3) . . . . ?
C16 C11 C15 Ir1 -122.2(5) . . . . ?
C13 C14 C15 C11 1.3(5) . . . . ?
C19 C14 C15 C11 -170.5(5) . . . . ?
Ir1 C14 C15 C11 62.8(3) . . . . ?
C13 C14 C15 C20 177.6(5) . . . . ?
C19 C14 C15 C20 5.8(8) . . . . ?
Ir1 C14 C15 C20 -120.9(5) . . . . ?
C13 C14 C15 Ir1 -61.5(3) . . . . ?
C19 C14 C15 Ir1 126.7(5) . . . . ?
N2 Ir1 C15 C11 -115.0(5) . . . . ?
N40 Ir1 C15 C11 62.5(4) . . . . ?
N31 Ir1 C15 C11 142.5(3) . . . . ?
C12 Ir1 C15 C11 -36.9(3) . . . . ?
C14 Ir1 C15 C11 -116.4(4) . . . . ?
C13 Ir1 C15 C11 -79.5(4) . . . . ?
N2 Ir1 C15 C14 1.5(6) . . . . ?
N40 Ir1 C15 C14 178.9(3) . . . . ?
N31 Ir1 C15 C14 -101.0(3) . . . . ?
C12 Ir1 C15 C14 79.5(3) . . . . ?
C11 Ir1 C15 C14 116.4(4) . . . . ?
C13 Ir1 C15 C14 37.0(3) . . . . ?
N2 Ir1 C15 C20 122.8(6) . . . . ?
N40 Ir1 C15 C20 -59.7(6) . . . . ?
N31 Ir1 C15 C20 20.3(6) . . . . ?
C12 Ir1 C15 C20 -159.2(6) . . . . ?
C14 Ir1 C15 C20 121.3(7) . . . . ?
C11 Ir1 C15 C20 -122.3(7) . . . . ?
C13 Ir1 C15 C20 158.3(6) . . . . ?
C31 N31 C35 C34 -2.7(7) . . . . ?
Ir1 N31 C35 C34 176.6(4) . . . . ?
C31 N31 C35 C36 176.9(4) . . . . ?
Ir1 N31 C35 C36 -3.9(5) . . . . ?
C33 C34 C35 N31 1.1(8) . . . . ?
C33 C34 C35 C36 -178.4(5) . . . . ?
C40 N40 C36 C37 0.9(7) . . . . ?
Ir1 N40 C36 C37 -179.9(3) . . . . ?
C40 N40 C36 C35 -178.3(4) . . . . ?
Ir1 N40 C36 C35 0.9(5) . . . . ?
C38 C37 C36 N40 0.7(7) . . . . ?
C38 C37 C36 C35 179.8(4) . . . . ?
N31 C35 C36 N40 1.9(6) . . . . ?
C34 C35 C36 N40 -178.5(4) . . . . ?
N31 C35 C36 C37 -177.2(4) . . . . ?
C34 C35 C36 C37 2.4(7) . . . . ?
